data_4109219
loop_
_publ_author_name
'Anand Singh'
'Ryan A. Yoder'
'Bo Shen'
'Jeffrey N. Johnston'

_publ_contact_author 'J.C. Huffman'
_publ_section_title
;
 Chiral Proton Catalysis: Enantioselective Br\/onsted Acid Catalyzed
 Additions of Nitroacetic Acid Derivatives as Glycine Equivalents
;
_journal_name_full 'Journal of the American Chemical Society'
_journal_page_first 3466
_journal_page_last 3467
_journal_paper_doi 10.1021/ja068073r
_journal_volume 129
_journal_year 2007
_chemical_absolute_configuration ad
_chemical_formula_sum 'C18 H25 Cl N2 O6'
_chemical_formula_weight 400.85
_chemical_name_systematic
; 
 ? 
;
_space_group_IT_number 19
_symmetry_cell_setting orthorhombic
_symmetry_space_group_name_Hall 'P 2ac 2ab'
_symmetry_space_group_name_H-M 'P 21 21 21'
_atom_sites_solution_hydrogens geom
_atom_sites_solution_primary direct
_atom_sites_solution_secondary difmap
_audit_creation_date 09/20/2005
_audit_creation_method SHELXL-97
_cell_angle_alpha 90.00
_cell_angle_beta 90.00
_cell_angle_gamma 90.00
_cell_formula_units_Z 4
_cell_length_a 9.7132(6)
_cell_length_b 12.2015(7)
_cell_length_c 17.9219(10)
_cell_measurement_reflns_used 1730
_cell_measurement_temperature 128(2)
_cell_measurement_theta_max 25.01
_cell_measurement_theta_min 2.27
_cell_volume 2124.0(2)
_computing_cell_refinement 'SAINT (Bruker, 1999)'
_computing_data_collection 'SMART (Bruker, 1999)'
_computing_data_reduction 'SAINT (Bruker, 1999), XTEL (local package)'
_computing_molecular_graphics 'Reciprocal Net (http://recipnet.org)'
_computing_structure_refinement 'SHELXL-97 (Sheldrick, 1997)'
_computing_structure_solution 'SHELXS-97 (Sheldrick, 1990)'
_diffrn_ambient_temperature 128(2)
_diffrn_detector 'CCD area detector'
_diffrn_detector_area_resol_mean 44.52
_diffrn_detector_type 'Bruker SMART 6000'
_diffrn_measured_fraction_theta_full 0.999
_diffrn_measured_fraction_theta_max 0.999
_diffrn_measurement_details '   0.30 degree frames measured for 2.16 seconds each'
_diffrn_measurement_device 'three-circle goniometer with fixed chi'
_diffrn_measurement_device_type 'Bruker Platform goniometer'
_diffrn_measurement_method '\w scans'
_diffrn_radiation_monochromator graphite
_diffrn_radiation_source 'fine-focus sealed tube'
_diffrn_radiation_type MoK\a
_diffrn_radiation_wavelength 0.71073
_diffrn_reflns_av_R_equivalents 0.1124
_diffrn_reflns_av_sigmaI/netI 0.1088
_diffrn_reflns_limit_h_max 12
_diffrn_reflns_limit_h_min -12
_diffrn_reflns_limit_k_max 15
_diffrn_reflns_limit_k_min -11
_diffrn_reflns_limit_l_max 23
_diffrn_reflns_limit_l_min -22
_diffrn_reflns_number 16088
_diffrn_reflns_theta_full 27.52
_diffrn_reflns_theta_max 27.52
_diffrn_reflns_theta_min 2.27
_diffrn_standards_decay_% 0.0
_exptl_absorpt_coefficient_mu 0.214
_exptl_absorpt_correction_type none
_exptl_crystal_colour colorless
_exptl_crystal_density_diffrn 1.254
_exptl_crystal_description needle
_exptl_crystal_F_000 848
_exptl_crystal_id MSC05275
_exptl_crystal_size_max 0.40
_exptl_crystal_size_mid 0.15
_exptl_crystal_size_min 0.15
_refine_diff_density_max 0.357
_refine_diff_density_min -0.296
_refine_diff_density_rms 0.058
_refine_ls_abs_structure_details 'Flack H D (1983), Acta Cryst. A39, 876-881'
_refine_ls_abs_structure_Flack -0.06(7)
_refine_ls_extinction_method none
_refine_ls_goodness_of_fit_ref 0.847
_refine_ls_hydrogen_treatment mixed
_refine_ls_matrix_type full
_refine_ls_number_parameters 344
_refine_ls_number_reflns 4893
_refine_ls_number_restraints 0
_refine_ls_restrained_S_all 0.847
_refine_ls_R_factor_all 0.0692
_refine_ls_R_factor_gt 0.0461
_refine_ls_shift/su_max 0.000
_refine_ls_shift/su_mean 0.000
_refine_ls_structure_factor_coef Fsqd
_refine_ls_weighting_details 'calc w=1/[\s^2^(Fo^2^)+(0.0252P)^2^+0.0000P] where P=(Fo^2^+2Fc^2^)/3'
_refine_ls_weighting_scheme calc
_refine_ls_wR_factor_gt 0.0938
_refine_ls_wR_factor_ref 0.1033
_reflns_number_gt 3324
_reflns_number_total 4893
_reflns_threshold_expression >2sigma(I)
_cod_data_source_file ja068073rsi20061228_101805.cif
_cod_data_source_block 05275
_cod_original_sg_symbol_H-M 'P 21 21 21 '
_cod_database_code 4109219

loop_
_symmetry_equiv_pos_as_xyz
'x, y, z'
'-x+1/2, -y, z+1/2'
'x+1/2, -y+1/2, -z'
'-x, y+1/2, -z+1/2'

loop_
_atom_site_label
_atom_site_type_symbol
_atom_site_fract_x
_atom_site_fract_y
_atom_site_fract_z
_atom_site_U_iso_or_equiv
_atom_site_adp_type
_atom_site_occupancy
_atom_site_symmetry_multiplicity
_atom_site_calc_flag
Cl1 Cl 0.59605(8) 0.80209(6) 0.14980(4) 0.03317(19) Uani 1 1 d
C2 C 0.5917(3) 0.7523(2) 0.24097(13) 0.0226(6) Uani 1 1 d
C3 C 0.5985(3) 0.8270(2) 0.29944(15) 0.0260(6) Uani 1 1 d
C4 C 0.5937(3) 0.7873(2) 0.37181(14) 0.0220(6) Uani 1 1 d
C5 C 0.5843(3) 0.6760(2) 0.38608(13) 0.0200(5) Uani 1 1 d
C6 C 0.5772(3) 0.6032(2) 0.32635(14) 0.0241(6) Uani 1 1 d
C7 C 0.5817(3) 0.6418(2) 0.25315(14) 0.0259(6) Uani 1 1 d
C8 C 0.5862(3) 0.6370(2) 0.46695(14) 0.0185(5) Uani 1 1 d
N9 N 0.5327(2) 0.52748(18) 0.47927(12) 0.0207(5) Uani 1 1 d
C10 C 0.4024(3) 0.5132(2) 0.50234(13) 0.0206(5) Uani 1 1 d
O11 O 0.32149(19) 0.58669(15) 0.51674(11) 0.0292(5) Uani 1 1 d
O12 O 0.37527(17) 0.40410(14) 0.50853(9) 0.0221(4) Uani 1 1 d
C13 C 0.2408(3) 0.3658(2) 0.53630(15) 0.0257(6) Uani 1 1 d
C14 C 0.1264(3) 0.4023(3) 0.4852(2) 0.0406(8) Uani 1 1 d
C15 C 0.2559(4) 0.2419(2) 0.53555(19) 0.0315(7) Uani 1 1 d
C16 C 0.2215(4) 0.4056(3) 0.61661(19) 0.0386(8) Uani 1 1 d
C17 C 0.7299(3) 0.6514(2) 0.50151(14) 0.0215(6) Uani 1 1 d
N18 N 0.8391(2) 0.59501(19) 0.45619(11) 0.0226(5) Uani 1 1 d
O19 O 0.8094(2) 0.50584(15) 0.42796(10) 0.0278(5) Uani 1 1 d
O20 O 0.95040(19) 0.63972(16) 0.45016(11) 0.0312(5) Uani 1 1 d
C21 C 0.7366(3) 0.6056(2) 0.58098(14) 0.0234(6) Uani 1 1 d
O22 O 0.8164(2) 0.53689(16) 0.60086(10) 0.0305(5) Uani 1 1 d
O23 O 0.6416(2) 0.65733(16) 0.62075(9) 0.0292(5) Uani 1 1 d
C24 C 0.6154(3) 0.6295(3) 0.70070(14) 0.0334(7) Uani 1 1 d
C25 C 0.7409(4) 0.6565(3) 0.74594(19) 0.0380(8) Uani 1 1 d
C26 C 0.5739(5) 0.5102(4) 0.7068(2) 0.0499(10) Uani 1 1 d
C27 C 0.4965(5) 0.7052(5) 0.7191(2) 0.0562(11) Uani 1 1 d
H28 H 0.594(3) 0.902(3) 0.2884(14) 0.026(7) Uiso 1 1 d
H29 H 0.603(3) 0.837(2) 0.4101(14) 0.019(7) Uiso 1 1 d
H30 H 0.563(3) 0.533(3) 0.3340(16) 0.039(9) Uiso 1 1 d
H31 H 0.573(3) 0.586(2) 0.2108(14) 0.029(8) Uiso 1 1 d
H32 H 0.532(3) 0.680(2) 0.4930(14) 0.018(7) Uiso 1 1 d
H33 H 0.586(3) 0.475(3) 0.4617(16) 0.038(9) Uiso 1 1 d
H34 H 0.150(4) 0.376(3) 0.434(2) 0.069(13) Uiso 1 1 d
H35 H 0.116(3) 0.478(3) 0.4889(17) 0.050(10) Uiso 1 1 d
H36 H 0.033(4) 0.378(3) 0.5001(18) 0.049(10) Uiso 1 1 d
H37 H 0.259(3) 0.217(3) 0.4854(19) 0.046(9) Uiso 1 1 d
H38 H 0.171(3) 0.212(3) 0.5560(16) 0.037(9) Uiso 1 1 d
H39 H 0.350(4) 0.220(3) 0.5676(18) 0.057(11) Uiso 1 1 d
H40 H 0.127(4) 0.378(3) 0.6332(17) 0.049(10) Uiso 1 1 d
H41 H 0.216(4) 0.478(3) 0.6161(19) 0.059(12) Uiso 1 1 d
H42 H 0.304(4) 0.377(3) 0.651(2) 0.061(11) Uiso 1 1 d
H43 H 0.751(3) 0.726(2) 0.5026(15) 0.028(8) Uiso 1 1 d
H44 H 0.718(4) 0.652(3) 0.793(2) 0.061(12) Uiso 1 1 d
H45 H 0.759(4) 0.735(3) 0.7387(17) 0.047(10) Uiso 1 1 d
H46 H 0.818(3) 0.609(3) 0.7323(17) 0.047(10) Uiso 1 1 d
H47 H 0.650(4) 0.464(3) 0.691(2) 0.074(14) Uiso 1 1 d
H48 H 0.485(3) 0.497(3) 0.6730(17) 0.051(10) Uiso 1 1 d
H49 H 0.545(4) 0.500(3) 0.753(2) 0.065(12) Uiso 1 1 d
H50 H 0.425(3) 0.686(3) 0.6868(18) 0.044(10) Uiso 1 1 d
H51 H 0.517(4) 0.776(3) 0.713(2) 0.062(15) Uiso 1 1 d
H52 H 0.470(4) 0.696(3) 0.775(2) 0.062(11) Uiso 1 1 d

loop_
_atom_site_aniso_label
_atom_site_aniso_U_11
_atom_site_aniso_U_22
_atom_site_aniso_U_33
_atom_site_aniso_U_23
_atom_site_aniso_U_13
_atom_site_aniso_U_12
Cl1 0.0472(4) 0.0334(4) 0.0190(3) 0.0054(3) -0.0007(3) -0.0013(4)
C2 0.0259(14) 0.0243(14) 0.0176(13) 0.0075(10) -0.0009(12) -0.0005(12)
C3 0.0331(15) 0.0162(15) 0.0286(14) 0.0039(11) -0.0020(13) -0.0012(13)
C4 0.0300(14) 0.0152(14) 0.0207(13) -0.0018(10) -0.0017(12) -0.0008(12)
C5 0.0226(13) 0.0186(14) 0.0188(12) -0.0001(10) -0.0010(11) -0.0006(11)
C6 0.0341(16) 0.0140(14) 0.0240(14) 0.0012(10) 0.0003(12) 0.0019(12)
C7 0.0312(16) 0.0246(16) 0.0218(14) -0.0045(11) -0.0037(12) 0.0033(13)
C8 0.0259(14) 0.0112(13) 0.0185(12) 0.0000(10) 0.0023(12) 0.0000(11)
N9 0.0242(12) 0.0146(12) 0.0232(12) 0.0001(9) 0.0020(10) 0.0000(10)
C10 0.0254(14) 0.0180(14) 0.0183(13) 0.0004(10) -0.0010(12) 0.0003(12)
O11 0.0315(11) 0.0149(10) 0.0411(12) 0.0002(8) 0.0071(9) 0.0017(9)
O12 0.0271(10) 0.0116(9) 0.0276(10) 0.0013(7) 0.0053(8) -0.0003(7)
C13 0.0262(15) 0.0201(14) 0.0309(16) -0.0005(12) 0.0066(13) -0.0010(12)
C14 0.0267(17) 0.032(2) 0.063(3) 0.0033(17) 0.0002(17) -0.0013(14)
C15 0.0377(18) 0.0173(15) 0.0395(19) -0.0018(13) 0.0119(16) -0.0042(14)
C16 0.054(2) 0.0215(17) 0.041(2) -0.0046(15) 0.0232(18) -0.0029(16)
C17 0.0320(15) 0.0124(14) 0.0201(14) -0.0003(11) 0.0018(11) 0.0013(11)
N18 0.0272(13) 0.0206(13) 0.0200(12) 0.0026(9) -0.0006(10) 0.0023(10)
O19 0.0328(11) 0.0199(10) 0.0307(10) -0.0067(8) 0.0003(9) -0.0002(9)
O20 0.0269(11) 0.0257(12) 0.0410(12) -0.0018(9) 0.0042(9) -0.0056(9)
C21 0.0284(15) 0.0195(14) 0.0223(14) 0.0000(11) -0.0024(12) -0.0027(12)
O22 0.0389(12) 0.0270(11) 0.0257(10) 0.0023(8) -0.0031(9) 0.0076(9)
O23 0.0370(11) 0.0324(12) 0.0180(9) 0.0028(8) 0.0032(8) 0.0050(9)
C24 0.0377(17) 0.044(2) 0.0185(14) 0.0047(12) 0.0034(13) -0.0018(15)
C25 0.047(2) 0.044(2) 0.0231(18) -0.0047(15) -0.0028(15) 0.0002(18)
C26 0.053(3) 0.065(3) 0.032(2) 0.0120(18) 0.0020(19) -0.018(2)
C27 0.049(2) 0.087(4) 0.033(2) 0.002(2) 0.0073(18) 0.021(2)

loop_
_atom_type_symbol
_atom_type_description
_atom_type_scat_dispersion_real
_atom_type_scat_dispersion_imag
_atom_type_scat_source
C C 0.0033 0.0016 'International Tables Vol C Tables 4.2.6.8 and 6.1.1.4'
H H 0.0000 0.0000 'International Tables Vol C Tables 4.2.6.8 and 6.1.1.4'
N N 0.0061 0.0033 'International Tables Vol C Tables 4.2.6.8 and 6.1.1.4'
O O 0.0106 0.0060 'International Tables Vol C Tables 4.2.6.8 and 6.1.1.4'
Cl Cl 0.1484 0.1585 'International Tables Vol C Tables 4.2.6.8 and 6.1.1.4'

loop_
_geom_angle_atom_site_label_1
_geom_angle_atom_site_label_2
_geom_angle_atom_site_label_3
_geom_angle
C7 C2 C3 121.9(2)
C7 C2 Cl1 119.6(2)
C3 C2 Cl1 118.5(2)
C4 C3 C2 118.4(2)
C4 C3 H28 122.6(15)
C2 C3 H28 118.5(15)
C3 C4 C5 121.2(2)
C3 C4 H29 118.0(16)
C5 C4 H29 120.7(16)
C4 C5 C6 119.1(2)
C4 C5 C8 118.7(2)
C6 C5 C8 122.1(2)
C7 C6 C5 120.4(3)
C7 C6 H30 118.6(19)
C5 C6 H30 120.8(19)
C2 C7 C6 119.0(2)
C2 C7 H31 123.0(15)
C6 C7 H31 118.0(15)
N9 C8 C5 115.3(2)
N9 C8 C17 111.7(2)
C5 C8 C17 111.0(2)
N9 C8 H32 105.0(17)
C5 C8 H32 108.0(17)
C17 C8 H32 105.0(16)
C10 N9 C8 120.3(2)
C10 N9 H33 125(2)
C8 N9 H33 114(2)
O11 C10 N9 125.2(2)
O11 C10 O12 125.2(2)
N9 C10 O12 109.5(2)
C10 O12 C13 120.6(2)
O12 C13 C14 110.7(2)
O12 C13 C15 103.1(2)
C14 C13 C15 111.1(3)
O12 C13 C16 109.0(2)
C14 C13 C16 112.8(3)
C15 C13 C16 109.6(3)
C13 C14 H34 107(2)
C13 C14 H35 109(2)
H34 C14 H35 114(3)
C13 C14 H36 115(2)
H34 C14 H36 111(3)
H35 C14 H36 101(3)
C13 C15 H37 109.5(19)
C13 C15 H38 106.9(19)
H37 C15 H38 105(3)
C13 C15 H39 108.2(18)
H37 C15 H39 113(3)
H38 C15 H39 114(2)
C13 C16 H40 106.1(18)
C13 C16 H41 108(2)
H40 C16 H41 107(3)
C13 C16 H42 110.0(19)
H40 C16 H42 113(2)
H41 C16 H42 112(3)
N18 C17 C21 107.8(2)
N18 C17 C8 111.7(2)
C21 C17 C8 111.8(2)
N18 C17 H43 107.8(18)
C21 C17 H43 109.1(17)
C8 C17 H43 108.5(18)
O20 N18 O19 124.6(2)
O20 N18 C17 118.0(2)
O19 N18 C17 117.4(2)
O22 C21 O23 128.7(2)
O22 C21 C17 124.1(2)
O23 C21 C17 107.2(2)
C21 O23 C24 121.7(2)
O23 C24 C25 109.3(2)
O23 C24 C26 109.4(2)
C25 C24 C26 112.8(3)
O23 C24 C27 101.5(2)
C25 C24 C27 111.6(3)
C26 C24 C27 111.6(4)
C24 C25 H44 107(2)
C24 C25 H45 107(2)
H44 C25 H45 103(3)
C24 C25 H46 111.0(19)
H44 C25 H46 114(3)
H45 C25 H46 114(3)
C24 C26 H47 110(3)
C24 C26 H48 108.8(19)
H47 C26 H48 111(3)
C24 C26 H49 106(3)
H47 C26 H49 116(4)
H48 C26 H49 105(3)
C24 C27 H50 106(2)
C24 C27 H51 113(3)
H50 C27 H51 109(3)
C24 C27 H52 109(2)
H50 C27 H52 113(3)
H51 C27 H52 107(3)

loop_
_geom_bond_atom_site_label_1
_geom_bond_atom_site_label_2
_geom_bond_distance
Cl1 C2 1.744(2)
C2 C7 1.370(4)
C2 C3 1.390(4)
C3 C4 1.385(4)
C3 H28 0.93(3)
C4 C5 1.385(4)
C4 H29 0.92(3)
C5 C6 1.393(3)
C5 C8 1.526(3)
C6 C7 1.394(4)
C6 H30 0.88(3)
C7 H31 1.02(3)
C8 N9 1.451(3)
C8 C17 1.537(4)
C8 H32 0.88(3)
N9 C10 1.343(3)
N9 H33 0.88(3)
C10 O11 1.220(3)
C10 O12 1.361(3)
O12 C13 1.474(3)
C13 C14 1.507(4)
C13 C15 1.519(4)
C13 C16 1.530(4)
C14 H34 1.00(4)
C14 H35 0.93(4)
C14 H36 0.99(3)
C15 H37 0.95(3)
C15 H38 0.98(3)
C15 H39 1.11(4)
C16 H40 1.03(4)
C16 H41 0.89(4)
C16 H42 1.07(4)
C17 N18 1.503(3)
C17 C21 1.532(4)
C17 H43 0.93(3)
N18 O20 1.216(3)
N18 O19 1.234(3)
C21 O22 1.196(3)
C21 O23 1.325(3)
O23 C24 1.494(3)
C24 C25 1.500(4)
C24 C26 1.514(5)
C24 C27 1.515(5)
C25 H44 0.87(4)
C25 H45 0.98(4)
C25 H46 0.97(3)
C26 H47 0.96(4)
C26 H48 1.07(3)
C26 H49 0.89(4)
C27 H50 0.93(3)
C27 H51 0.89(4)
C27 H52 1.05(4)

loop_
_geom_torsion_atom_site_label_1
_geom_torsion_atom_site_label_2
_geom_torsion_atom_site_label_3
_geom_torsion_atom_site_label_4
_geom_torsion
C7 C2 C3 C4 -0.5(5)
Cl1 C2 C3 C4 179.4(2)
C2 C3 C4 C5 0.9(4)
C3 C4 C5 C6 -1.1(4)
C3 C4 C5 C8 177.2(3)
C4 C5 C6 C7 1.0(4)
C8 C5 C6 C7 -177.2(3)
C3 C2 C7 C6 0.5(5)
Cl1 C2 C7 C6 -179.5(2)
C5 C6 C7 C2 -0.7(4)
C4 C5 C8 N9 161.0(3)
C6 C5 C8 N9 -20.8(4)
C4 C5 C8 C17 -70.7(3)
C6 C5 C8 C17 107.5(3)
C5 C8 N9 C10 -97.8(3)
C17 C8 N9 C10 134.3(2)
C8 N9 C10 O11 -2.3(4)
C8 N9 C10 O12 178.8(2)
O11 C10 O12 C13 -1.7(4)
N9 C10 O12 C13 177.2(2)
C10 O12 C13 C14 62.1(3)
C10 O12 C13 C15 -178.9(2)
C10 O12 C13 C16 -62.5(3)
N9 C8 C17 N18 75.0(3)
C5 C8 C17 N18 -55.3(3)
N9 C8 C17 C21 -45.9(3)
C5 C8 C17 C21 -176.1(2)
C21 C17 N18 O20 -94.5(3)
C8 C17 N18 O20 142.3(2)
C21 C17 N18 O19 85.1(3)
C8 C17 N18 O19 -38.1(3)
N18 C17 C21 O22 0.0(4)
C8 C17 C21 O22 123.1(3)
N18 C17 C21 O23 178.9(2)
C8 C17 C21 O23 -58.0(3)
O22 C21 O23 C24 -3.8(4)
C17 C21 O23 C24 177.4(2)
C21 O23 C24 C25 64.7(3)
C21 O23 C24 C26 -59.3(4)
C21 O23 C24 C27 -177.3(3)
